data_4037416
loop_
_publ_author_name
'Pu\<savec Kirar, Eva'
'Gro\<selj, Uro\<s'
'Golobi\<c, Amalija'
'Po\<zgan, Franc'
'Pusch, Stefan'
'Weber, Carina'
'Andernach, Lars'
'\<Stefane, Bogdan'
'Opatz, Till'
'Svete, Jurij'

_publ_section_title
;
 Absolute Configuration Determination of
 2,3-Dihydro-1H,5H-pyrazolo[1,2-a]pyrazoles Using Chiroptical Methods at
 Different Wavelengths.
;
_journal_issue 23
_journal_name_full 'The Journal of organic chemistry'
_journal_page_first 11802
_journal_page_last 11812
_journal_paper_doi 10.1021/acs.joc.6b02270
_journal_volume 81
_journal_year 2016
_chemical_absolute_configuration rm
_chemical_formula_sum 'C26 H28 N4 O6'
_chemical_formula_weight 492.52
_space_group_IT_number 169
_space_group_name_Hall 'P 61'
_space_group_name_H-M_alt 'P 61'
_symmetry_cell_setting hexagonal
_symmetry_space_group_name_H-M 'P 61'
_atom_sites_solution_hydrogens geom
_atom_sites_solution_primary direct
_atom_sites_solution_secondary difmap
_audit_creation_method SHELXL-97
_cell_angle_alpha 90.000(5)
_cell_angle_beta 90.000(5)
_cell_angle_gamma 120.000(5)
_cell_formula_units_Z 6
_cell_length_a 28.490(5)
_cell_length_b 28.490(5)
_cell_length_c 5.767(5)
_cell_measurement_reflns_used 3036
_cell_measurement_temperature 293(2)
_cell_measurement_theta_max 26.4
_cell_measurement_theta_min 0.4
_cell_volume 4054(4)
_computing_cell_refinement 'DENZO-SMN (Otwinowski & Minor, 1997)'
_computing_data_collection 'COLLECT (Nonius, 2000)'
_computing_data_reduction 'DENZO-SMN (Otwinowski & Minor, 1997)'
_computing_molecular_graphics 'ORTEPIII (Farrugia, 1997)'
_computing_publication_material 'SHELXL-97 (Sheldrick, 2008)'
_computing_structure_refinement 'SHELXL-97 (Sheldrick, 2008)'
_computing_structure_solution 'SIR97 (Altomare et al., 1999)'
_diffrn_ambient_temperature 293(2)
_diffrn_measured_fraction_theta_full 0.995
_diffrn_measured_fraction_theta_max 0.995
_diffrn_measurement_device_type 'Nonius Kappa CCD'
_diffrn_measurement_method '\f and \w scans'
_diffrn_radiation_monochromator graphite
_diffrn_radiation_source 'fine-focus sealed tube'
_diffrn_radiation_wavelength 0.71073
_diffrn_reflns_av_R_equivalents 0.074
_diffrn_reflns_av_sigmaI/netI 0.0375
_diffrn_reflns_limit_h_max 35
_diffrn_reflns_limit_h_min -35
_diffrn_reflns_limit_k_max 30
_diffrn_reflns_limit_k_min -30
_diffrn_reflns_limit_l_max 7
_diffrn_reflns_limit_l_min -7
_diffrn_reflns_number 34525
_diffrn_reflns_theta_full 26.37
_diffrn_reflns_theta_max 26.37
_diffrn_reflns_theta_min 2.86
_exptl_absorpt_coefficient_mu 0.087
_exptl_absorpt_correction_T_max 0.993
_exptl_absorpt_correction_T_min 0.991
_exptl_absorpt_correction_type multi-scan
_exptl_absorpt_process_details '(DENZO-SMN; Otwinovski, Minor 1997)'
_exptl_crystal_colour colourless
_exptl_crystal_density_diffrn 1.210
_exptl_crystal_density_method 'not measured'
_exptl_crystal_description prism
_exptl_crystal_F_000 1560
_exptl_crystal_size_max 0.32
_exptl_crystal_size_mid 0.09
_exptl_crystal_size_min 0.08
_refine_diff_density_max 1.214
_refine_diff_density_min -1.086
_refine_diff_density_rms 0.359
_refine_ls_abs_structure_details 'Flack H D (1983), Acta Cryst. A39, 876-881'
_refine_ls_extinction_coef 0.50(3)
_refine_ls_extinction_expression Fc^*^=kFc[1+0.001xFc^2^\l^3^/sin(2\q)]^-1/4^
_refine_ls_extinction_method SHELXL
_refine_ls_goodness_of_fit_ref 1.256
_refine_ls_hydrogen_treatment mixed
_refine_ls_matrix_type full
_refine_ls_number_parameters 330
_refine_ls_number_reflns 5520
_refine_ls_number_restraints 1
_refine_ls_restrained_S_all 1.256
_refine_ls_R_factor_all 0.1622
_refine_ls_R_factor_gt 0.1082
_refine_ls_shift/su_max 0.003
_refine_ls_shift/su_mean 0.000
_refine_ls_structure_factor_coef Fsqd
_refine_ls_weighting_details 'calc w=1/[\s^2^(Fo^2^)+(0.1572P)^2^+0.0000P] where P=(Fo^2^+2Fc^2^)/3'
_refine_ls_weighting_scheme calc
_refine_ls_wR_factor_gt 0.2051
_refine_ls_wR_factor_ref 0.2566
_reflns_number_gt 4079
_reflns_number_total 5520
_reflns_threshold_expression >2\s(I)
_cod_data_source_file jo6b02270_si_001.cif
_cod_data_source_block 3h-
_cod_original_sg_symbol_H-M P61
_cod_database_code 4037416

loop_
_symmetry_equiv_pos_as_xyz
'x, y, z'
'-x, -y, z+1/2'
'-y, x-y, z+1/3'
'-x+y, -x, z+2/3'
'x-y, x, z+1/6'
'y, -x+y, z+5/6'

loop_
_atom_site_label
_atom_site_type_symbol
_atom_site_fract_x
_atom_site_fract_y
_atom_site_fract_z
_atom_site_U_iso_or_equiv
_atom_site_adp_type
_atom_site_occupancy
_atom_site_symmetry_multiplicity
_atom_site_calc_flag
_atom_site_refinement_flags
C1 C 0.56593(13) 0.11746(12) 0.4997(7) 0.0521(8) Uani 1 1 d .
H1 H 0.5625 0.1088 0.6655 0.063 Uiso 1 1 calc R
C2 C 0.51450(14) 0.07510(13) 0.3743(8) 0.0604(9) Uani 1 1 d .
H2A H 0.4822 0.0664 0.4629 0.072 Uiso 1 1 calc R
H2B H 0.5116 0.0876 0.2214 0.072 Uiso 1 1 calc R
C3 C 0.52314(15) 0.02712(13) 0.3593(8) 0.0580(9) Uani 1 1 d .
C4 C 0.60899(16) 0.02714(14) 0.4520(7) 0.0585(9) Uani 1 1 d .
H4 H 0.5996 -0.0091 0.4395 0.070 Uiso 1 1 calc R
C5 C 0.65375(15) 0.06513(13) 0.5529(7) 0.0562(9) Uani 1 1 d .
C6 C 0.65487(14) 0.11909(13) 0.5483(7) 0.0514(8) Uani 1 1 d .
H6 H 0.6487 0.1283 0.7049 0.062 Uiso 1 1 calc R
C7 C 0.70724(14) 0.16500(13) 0.4516(7) 0.0528(8) Uani 1 1 d .
C8 C 0.73707(16) 0.21210(14) 0.5787(8) 0.0646(10) Uani 1 1 d .
H8 H 0.7235 0.2163 0.7189 0.078 Uiso 1 1 calc R
C9 C 0.78665(16) 0.25289(15) 0.5006(9) 0.0702(11) Uani 1 1 d .
H9 H 0.8065 0.2844 0.5865 0.084 Uiso 1 1 calc R
C10 C 0.80582(15) 0.24576(15) 0.2936(9) 0.0655(11) Uani 1 1 d .
C11 C 0.77721(18) 0.19998(18) 0.1623(9) 0.0749(12) Uani 1 1 d .
H11 H 0.7910 0.1961 0.0219 0.090 Uiso 1 1 calc R
C12 C 0.72749(17) 0.15958(16) 0.2419(9) 0.0710(11) Uani 1 1 d .
H12 H 0.7075 0.1285 0.1534 0.085 Uiso 1 1 calc R
C13 C 0.57912(12) 0.17551(12) 0.4698(6) 0.0481(8) Uani 1 1 d .
C14 C 0.60462(15) 0.20560(14) 0.2732(7) 0.0568(9) Uani 1 1 d .
H14 H 0.6161 0.1908 0.1581 0.068 Uiso 1 1 calc R
C15 C 0.61310(15) 0.25770(14) 0.2473(7) 0.0596(9) Uani 1 1 d .
H15 H 0.6303 0.2777 0.1154 0.071 Uiso 1 1 calc R
C16 C 0.59608(14) 0.27960(13) 0.4169(8) 0.0609(10) Uani 1 1 d .
H16 H 0.6013 0.3143 0.3981 0.073 Uiso 1 1 calc R
C17 C 0.57120(14) 0.25046(15) 0.6155(8) 0.0586(9) Uani 1 1 d .
H17 H 0.5601 0.2656 0.7309 0.070 Uiso 1 1 calc R
C18 C 0.56293(14) 0.19849(14) 0.6411(7) 0.0546(9) Uani 1 1 d .
H18 H 0.5463 0.1788 0.7746 0.066 Uiso 1 1 calc R
C19 C 0.69625(15) 0.06034(15) 0.6740(7) 0.0600(9) Uani 1 1 d .
C20 C 0.69619(16) 0.00663(16) 0.6690(10) 0.0710(12) Uani 1 1 d .
H20 H 0.6796 -0.0128 0.5247 0.085 Uiso 1 1 calc R
C21 C 0.6646(2) -0.0278(2) 0.8758(14) 0.105(2) Uani 1 1 d .
H21A H 0.6622 -0.0626 0.8660 0.158 Uiso 1 1 calc R
H21B H 0.6288 -0.0326 0.8755 0.158 Uiso 1 1 calc R
H21C H 0.6828 -0.0101 1.0166 0.158 Uiso 1 1 calc R
C22 C 0.7844(2) 0.0421(2) 0.4981(14) 0.0875(15) Uani 1 1 d .
C23 C 0.8805(3) 0.0972(3) 0.3975(19) 0.128(3) Uani 1 1 d .
C24 C 0.9302(3) 0.1160(4) 0.546(2) 0.160(4) Uani 1 1 d .
H24A H 0.9298 0.1386 0.6687 0.240 Uiso 1 1 calc R
H24B H 0.9621 0.1362 0.4532 0.240 Uiso 1 1 calc R
H24C H 0.9304 0.0851 0.6117 0.240 Uiso 1 1 calc R
C25 C 0.8804(4) 0.0609(6) 0.207(2) 0.182(5) Uani 1 1 d .
H25A H 0.8842 0.0321 0.2728 0.273 Uiso 1 1 calc R
H25B H 0.9100 0.0817 0.1028 0.273 Uiso 1 1 calc R
H25C H 0.8468 0.0459 0.1230 0.273 Uiso 1 1 calc R
C26 C 0.8769(4) 0.1439(4) 0.309(3) 0.218(8) Uani 1 1 d .
H26A H 0.8496 0.1318 0.1905 0.327 Uiso 1 1 calc R
H26B H 0.9112 0.1702 0.2449 0.327 Uiso 1 1 calc R
H26C H 0.8674 0.1599 0.4334 0.327 Uiso 1 1 calc R
N1 N 0.60765(11) 0.10696(10) 0.3973(6) 0.0524(8) Uani 1 1 d .
N2 N 0.57823(12) 0.04825(10) 0.3680(6) 0.0568(8) Uani 1 1 d .
N3 N 0.75203(15) 0.01823(14) 0.6826(9) 0.0807(12) Uani 1 1 d .
H3 H 0.7640 0.0101 0.8043 0.097 Uiso 1 1 calc R
N4 N 0.85905(16) 0.28931(17) 0.2142(10) 0.0882(14) Uani 1 1 d .
O1 O 0.49030(11) -0.02087(10) 0.3458(6) 0.0684(8) Uani 1 1 d .
O2 O 0.73121(14) 0.09895(13) 0.7801(7) 0.0809(9) Uani 1 1 d .
O3 O 0.76881(19) 0.0423(2) 0.3009(11) 0.1279(17) Uani 1 1 d .
O4 O 0.83640(13) 0.06323(15) 0.5574(10) 0.1015(13) Uani 1 1 d .
O5 O 0.88450(14) 0.32941(16) 0.3293(10) 0.1102(14) Uani 1 1 d .
O6 O 0.8741(2) 0.2840(2) 0.0263(15) 0.178(3) Uani 1 1 d .

loop_
_atom_site_aniso_label
_atom_site_aniso_U_11
_atom_site_aniso_U_22
_atom_site_aniso_U_33
_atom_site_aniso_U_23
_atom_site_aniso_U_13
_atom_site_aniso_U_12
C1 0.0510(17) 0.0407(15) 0.058(2) 0.0043(14) -0.0014(15) 0.0178(13)
C2 0.0528(18) 0.0459(17) 0.070(3) 0.0035(17) -0.0053(18) 0.0157(14)
C3 0.064(2) 0.0454(18) 0.052(2) -0.0020(15) -0.0097(16) 0.0178(16)
C4 0.069(2) 0.0430(16) 0.060(2) -0.0032(15) 0.0009(17) 0.0253(16)
C5 0.0591(18) 0.0445(16) 0.063(2) 0.0030(16) 0.0017(17) 0.0246(14)
C6 0.0529(17) 0.0447(16) 0.054(2) -0.0037(15) -0.0017(15) 0.0227(14)
C7 0.0530(17) 0.0432(16) 0.061(2) -0.0029(15) -0.0021(16) 0.0232(14)
C8 0.063(2) 0.0487(18) 0.071(3) -0.0107(18) 0.0016(19) 0.0196(16)
C9 0.059(2) 0.0491(19) 0.087(3) -0.0105(19) 0.001(2) 0.0161(16)
C10 0.0501(18) 0.0516(19) 0.088(3) 0.0081(19) 0.005(2) 0.0205(15)
C11 0.074(2) 0.070(2) 0.073(3) 0.004(2) 0.021(2) 0.031(2)
C12 0.075(2) 0.0510(19) 0.071(3) -0.0086(19) 0.007(2) 0.0194(18)
C13 0.0419(14) 0.0408(15) 0.056(2) 0.0030(14) -0.0020(14) 0.0164(12)
C14 0.0602(19) 0.0502(17) 0.058(2) 0.0029(16) 0.0067(16) 0.0260(15)
C15 0.0581(19) 0.0482(17) 0.064(2) 0.0137(17) 0.0041(17) 0.0207(14)
C16 0.0526(18) 0.0417(15) 0.085(3) 0.0026(18) -0.0058(19) 0.0208(14)
C17 0.0559(18) 0.0534(18) 0.069(2) -0.0088(18) -0.0036(17) 0.0288(15)
C18 0.0493(16) 0.0528(18) 0.055(2) 0.0034(15) 0.0021(15) 0.0206(14)
C19 0.063(2) 0.0516(18) 0.063(2) -0.0001(17) -0.0007(18) 0.0272(16)
C20 0.061(2) 0.0530(19) 0.099(3) 0.009(2) -0.003(2) 0.0285(17)
C21 0.075(3) 0.091(3) 0.143(6) 0.059(4) 0.016(3) 0.036(3)
C22 0.072(3) 0.066(2) 0.121(5) 0.009(3) -0.002(3) 0.031(2)
C23 0.080(4) 0.110(5) 0.167(9) 0.039(5) 0.020(4) 0.028(3)
C24 0.068(3) 0.164(7) 0.209(10) 0.039(8) 0.013(5) 0.029(4)
C25 0.121(6) 0.236(13) 0.162(10) 0.020(11) 0.043(7) 0.069(7)
C26 0.140(7) 0.128(7) 0.35(2) 0.115(11) -0.001(10) 0.041(6)
N1 0.0540(15) 0.0366(12) 0.0608(19) -0.0014(12) -0.0020(14) 0.0181(11)
N2 0.0640(17) 0.0377(13) 0.0630(19) -0.0075(13) -0.0097(15) 0.0213(12)
N3 0.069(2) 0.069(2) 0.113(3) 0.017(2) 0.001(2) 0.0406(18)
N4 0.060(2) 0.075(2) 0.124(4) 0.017(3) 0.022(3) 0.030(2)
O1 0.0721(16) 0.0464(13) 0.0626(17) -0.0046(12) -0.0117(14) 0.0117(12)
O2 0.087(2) 0.0692(17) 0.091(2) -0.0160(16) -0.0258(18) 0.0423(16)
O3 0.092(3) 0.143(4) 0.122(4) 0.031(3) 0.002(3) 0.039(3)
O4 0.0668(19) 0.090(2) 0.139(4) 0.020(3) 0.008(2) 0.0321(17)
O5 0.0648(18) 0.075(2) 0.146(4) 0.001(3) 0.003(2) 0.0014(17)
O6 0.128(4) 0.129(4) 0.201(7) -0.015(4) 0.102(5) 0.007(3)

loop_
_atom_type_symbol
_atom_type_description
_atom_type_scat_dispersion_real
_atom_type_scat_dispersion_imag
_atom_type_scat_source
C C 0.0033 0.0016 'International Tables Vol C Tables 4.2.6.8 and 6.1.1.4'
H H 0.0000 0.0000 'International Tables Vol C Tables 4.2.6.8 and 6.1.1.4'
N N 0.0061 0.0033 'International Tables Vol C Tables 4.2.6.8 and 6.1.1.4'
O O 0.0106 0.0060 'International Tables Vol C Tables 4.2.6.8 and 6.1.1.4'

loop_
_geom_angle_atom_site_label_1
_geom_angle_atom_site_label_2
_geom_angle_atom_site_label_3
_geom_angle
N1 C1 C13 112.9(3)
N1 C1 C2 101.5(3)
C13 C1 C2 115.1(3)
C3 C2 C1 102.4(3)
O1 C3 N2 124.4(4)
O1 C3 C2 130.0(4)
N2 C3 C2 105.6(3)
C5 C4 N2 111.2(3)
C4 C5 C19 129.6(3)
C4 C5 C6 110.0(3)
C19 C5 C6 120.2(3)
N1 C6 C7 111.7(3)
N1 C6 C5 102.4(3)
C7 C6 C5 113.1(3)
C12 C7 C8 118.9(4)
C12 C7 C6 120.8(3)
C8 C7 C6 120.2(4)
C9 C8 C7 121.1(4)
C10 C9 C8 118.4(4)
C9 C10 C11 122.1(4)
C9 C10 N4 117.7(4)
C11 C10 N4 120.1(5)
C10 C11 C12 118.9(4)
C7 C12 C11 120.6(4)
C18 C13 C14 119.1(3)
C18 C13 C1 118.4(3)
C14 C13 C1 122.4(3)
C13 C14 C15 120.4(4)
C16 C15 C14 119.8(4)
C15 C16 C17 120.6(3)
C16 C17 C18 119.4(4)
C13 C18 C17 120.7(4)
O2 C19 C5 119.8(3)
O2 C19 C20 120.3(4)
C5 C19 C20 119.8(3)
N3 C20 C21 109.3(4)
N3 C20 C19 108.5(3)
C21 C20 C19 109.6(4)
O3 C22 O4 124.1(6)
O3 C22 N3 125.3(5)
O4 C22 N3 110.5(6)
O4 C23 C26 112.8(8)
O4 C23 C24 102.7(8)
C26 C23 C24 110.8(8)
O4 C23 C25 107.4(7)
C26 C23 C25 112.7(12)
C24 C23 C25 109.9(8)
N2 N1 C1 102.6(2)
N2 N1 C6 105.6(3)
C1 N1 C6 116.2(3)
C3 N2 C4 131.3(3)
C3 N2 N1 112.5(3)
C4 N2 N1 109.5(3)
C22 N3 C20 117.8(5)
O5 N4 O6 122.2(5)
O5 N4 C10 120.5(5)
O6 N4 C10 117.2(5)
C22 O4 C23 121.9(6)

loop_
_geom_bond_atom_site_label_1
_geom_bond_atom_site_label_2
_geom_bond_distance
C1 N1 1.485(5)
C1 C13 1.511(4)
C1 C2 1.536(5)
C2 C3 1.508(5)
C3 O1 1.213(4)
C3 N2 1.373(5)
C4 C5 1.325(5)
C4 N2 1.375(5)
C5 C19 1.462(5)
C5 C6 1.522(5)
C6 N1 1.491(5)
C6 C7 1.516(5)
C7 C12 1.382(6)
C7 C8 1.386(5)
C8 C9 1.381(6)
C9 C10 1.369(7)
C10 C11 1.370(7)
C10 N4 1.472(5)
C11 C12 1.383(6)
C13 C18 1.386(5)
C13 C14 1.387(5)
C14 C15 1.388(5)
C15 C16 1.372(6)
C16 C17 1.384(6)
C17 C18 1.386(5)
C19 O2 1.217(5)
C19 C20 1.529(5)
C20 N3 1.456(5)
C20 C21 1.521(8)
C22 O3 1.222(9)
C22 O4 1.334(7)
C22 N3 1.348(8)
C23 O4 1.467(9)
C23 C26 1.477(12)
C23 C24 1.505(13)
C23 C25 1.507(15)
N1 N2 1.459(4)
N4 O5 1.201(7)
N4 O6 1.202(8)
